data_2242843
loop_
_publ_author_name
'Polyanskii, Kirill B.'
'Alekseeva, Kseniia A.'
'Kumandin, Pavel A.'
'Atio\(glu, Zeliha'
'Akkurt, Mehmet'
'Toze, Flavien A. A.'

_publ_section_title
;
 Crystal structure of
 [1,3-bis(2,4,6-trimethylphenyl)imidazolidin-2-ylidene]dichlorido{2-[1-(dimethylamino)ethyl]benzylidene}ruthenium
 including an unknown solvate
;
_journal_coeditor_code HB7792
_journal_issue 3
_journal_name_full 'Acta Crystallographica Section E'
_journal_page_first 342
_journal_page_last 345
_journal_paper_doi 10.1107/S2056989019001725
_journal_volume 75
_journal_year 2019
_chemical_formula_iupac '[Ru Cl2 (C21 H26 N2) (C11 H15 N)]'
_chemical_formula_moiety 'C32 H41 Cl2 N3 Ru'
_chemical_formula_sum 'C32 H41 Cl2 N3 Ru'
_chemical_formula_weight 639.65
_chemical_name_systematic
'[1,3-Bis(2,4,6-trimethylphenyl)imidazolidin-2-ylidene]dichlorido{2-[1-(dimethylamino)ethyl]benzylidene}ruthenium'
_space_group_crystal_system monoclinic
_space_group_IT_number 15
_space_group_name_Hall '-C 2yc'
_space_group_name_H-M_alt 'C 1 2/c 1'
_symmetry_space_group_name_Hall '-C 2yc'
_symmetry_space_group_name_H-M 'C 1 2/c 1'
_atom_sites_solution_hydrogens geom
_atom_sites_solution_primary direct
_audit_creation_method SHELXL-2018/3
_cell_angle_alpha 90
_cell_angle_beta 131.781(2)
_cell_angle_gamma 90
_cell_formula_units_Z 8
_cell_length_a 35.8175(17)
_cell_length_b 10.5633(5)
_cell_length_c 24.0946(11)
_cell_measurement_reflns_used 4879
_cell_measurement_temperature 296(2)
_cell_measurement_theta_max 24.88
_cell_measurement_theta_min 2.60
_cell_volume 6797.9(6)
_computing_cell_refinement
;
SAINT (Bruker, 2007)
;
_computing_data_collection
;
APEX2 (Bruker, 2007)
;
_computing_data_reduction
;
SAINT (Bruker, 2007)
;
_computing_molecular_graphics
;
ORTEP-3 for Windows (Farrugia, 2012)
;
_computing_publication_material
;
PLATON (Spek, 2009)
;
_computing_structure_refinement
;
SHELXL2014 (Sheldrick, 2015)
;
_computing_structure_solution
;
SHELXS97 (Sheldrick, 2008)
;
_diffrn_ambient_temperature 296(2)
_diffrn_measured_fraction_theta_full 0.998
_diffrn_measured_fraction_theta_max 0.994
_diffrn_measurement_device_type 'Bruker APEXII CCD'
_diffrn_measurement_method '\f and \w scans'
_diffrn_radiation_type MoK\a
_diffrn_radiation_wavelength 0.71073
_diffrn_reflns_av_R_equivalents 0.0412
_diffrn_reflns_av_unetI/netI 0.0576
_diffrn_reflns_limit_h_max 45
_diffrn_reflns_limit_h_min -45
_diffrn_reflns_limit_k_max 12
_diffrn_reflns_limit_k_min -13
_diffrn_reflns_limit_l_max 30
_diffrn_reflns_limit_l_min -29
_diffrn_reflns_number 21100
_diffrn_reflns_theta_full 25.242
_diffrn_reflns_theta_max 27.141
_diffrn_reflns_theta_min 2.992
_exptl_absorpt_coefficient_mu 0.641
_exptl_absorpt_correction_type none
_exptl_crystal_colour green
_exptl_crystal_density_diffrn 1.250
_exptl_crystal_description block
_exptl_crystal_F_000 2656
_exptl_crystal_size_max 0.340
_exptl_crystal_size_mid 0.280
_exptl_crystal_size_min 0.210
_refine_diff_density_max 0.455
_refine_diff_density_min -0.443
_refine_ls_extinction_method none
_refine_ls_goodness_of_fit_ref 1.039
_refine_ls_hydrogen_treatment constr
_refine_ls_matrix_type full
_refine_ls_number_parameters 352
_refine_ls_number_reflns 7485
_refine_ls_number_restraints 0
_refine_ls_restrained_S_all 1.039
_refine_ls_R_factor_all 0.0605
_refine_ls_R_factor_gt 0.0382
_refine_ls_shift/su_max 0.000
_refine_ls_shift/su_mean 0.000
_refine_ls_structure_factor_coef Fsqd
_refine_ls_weighting_details 'w=1/[\s^2^(Fo^2^)+(0.0547P)^2^+3.4409P] where P=(Fo^2^+2Fc^2^)/3'
_refine_ls_weighting_scheme calc
_refine_ls_wR_factor_gt 0.1017
_refine_ls_wR_factor_ref 0.1097
_reflns_number_gt 5440
_reflns_number_total 7485
_reflns_threshold_expression 'I > 2\s(I)'
_cod_data_source_file hb7792sup1.cif
_cod_data_source_block I
_cod_database_code 2242843
_shelx_space_group_comment
;
The symmetry employed for this shelxl refinement is uniquely defined
by the following loop, which should always be used as a source of
symmetry information in preference to the above space-group names.
They are only intended as comments.
;
_shelx_estimated_absorpt_t_min 0.811
_shelx_estimated_absorpt_t_max 0.877

loop_
_space_group_symop_operation_xyz
'x, y, z'
'-x, y, -z+1/2'
'x+1/2, y+1/2, z'
'-x+1/2, y+1/2, -z+1/2'
'-x, -y, -z'
'x, -y, z-1/2'
'-x+1/2, -y+1/2, -z'
'x+1/2, -y+1/2, z-1/2'

loop_
_atom_site_type_symbol
_atom_site_label
_atom_site_fract_x
_atom_site_fract_y
_atom_site_fract_z
_atom_site_U_iso_or_equiv
_atom_site_adp_type
_atom_site_calc_flag
_atom_site_occupancy
Ru Ru1 0.36323(2) 0.25559(2) 0.30233(2) 0.01497(8) Uani d 1
Cl Cl1 0.27925(3) 0.19526(8) 0.21120(5) 0.02716(19) Uani d 1
Cl Cl2 0.43877(3) 0.35398(7) 0.35226(5) 0.02444(18) Uani d 1
N N1 0.38319(10) 0.0907(2) 0.26624(14) 0.0209(6) Uani d 1
N N2 0.35668(10) 0.4598(2) 0.38862(14) 0.0174(5) Uani d 1
N N3 0.33199(10) 0.5233(2) 0.28339(14) 0.0198(6) Uani d 1
C C1 0.43550(12) 0.0483(3) 0.33159(18) 0.0259(8) Uani d 1
H H1 0.455358 0.125580 0.355837 0.031 Uiso calc 1
C C2 0.46125(14) -0.0283(4) 0.3115(2) 0.0355(9) Uani d 1
H H2A 0.495658 -0.042027 0.355392 0.053 Uiso calc 1
H H2B 0.459579 0.017417 0.275447 0.053 Uiso calc 1
H H2C 0.444691 -0.108425 0.290984 0.053 Uiso calc 1
C C3 0.43498(12) -0.0165(3) 0.38758(18) 0.0234(7) Uani d 1
C C4 0.46076(13) -0.1295(3) 0.4219(2) 0.0298(8) Uani d 1
H H4 0.476461 -0.168616 0.407563 0.036 Uiso calc 1
C C5 0.46369(14) -0.1853(4) 0.4767(2) 0.0351(9) Uani d 1
H H5 0.481190 -0.260705 0.498552 0.042 Uiso calc 1
C C6 0.44114(13) -0.1303(3) 0.49874(19) 0.0297(8) Uani d 1
H H6 0.443424 -0.167247 0.535946 0.036 Uiso calc 1
C C7 0.41467(12) -0.0186(3) 0.46528(18) 0.0246(7) Uani d 1
H H7 0.399250 0.018681 0.480504 0.029 Uiso calc 1
C C8 0.41055(11) 0.0395(3) 0.40913(17) 0.0195(7) Uani d 1
C C9 0.38247(11) 0.1576(3) 0.37985(17) 0.0192(7) Uani d 1
H H9 0.372759 0.188017 0.404817 0.023 Uiso calc 1
C C10 0.34805(13) -0.0197(3) 0.23194(19) 0.0290(8) Uani d 1
H H10A 0.345193 -0.051843 0.266234 0.044 Uiso calc 1
H H10B 0.360709 -0.084894 0.220549 0.044 Uiso calc 1
H H10C 0.315705 0.006978 0.187030 0.044 Uiso calc 1
C C11 0.38039(15) 0.1501(3) 0.20776(19) 0.0315(8) Uani d 1
H H11A 0.406681 0.211464 0.230071 0.047 Uiso calc 1
H H11B 0.348547 0.191039 0.171901 0.047 Uiso calc 1
H H11C 0.384139 0.086122 0.183470 0.047 Uiso calc 1
C C12 0.34786(11) 0.4203(3) 0.32755(16) 0.0161(6) Uani d 1
C C13 0.34674(13) 0.5960(3) 0.38801(18) 0.0227(7) Uani d 1
H H13A 0.376768 0.640104 0.429556 0.027 Uiso calc 1
H H13B 0.320685 0.608402 0.389721 0.027 Uiso calc 1
C C14 0.32972(14) 0.6408(3) 0.31387(19) 0.0267(8) Uani d 1
H H14A 0.295961 0.674526 0.281612 0.032 Uiso calc 1
H H14B 0.352141 0.704645 0.321270 0.032 Uiso calc 1
C C15 0.36943(12) 0.3844(3) 0.44852(16) 0.0179(7) Uani d 1
C C16 0.41955(13) 0.3761(3) 0.51418(18) 0.0235(7) Uani d 1
C C17 0.43046(14) 0.3025(3) 0.57136(19) 0.0298(8) Uani d 1
H H17 0.463580 0.295647 0.615705 0.036 Uiso calc 1
C C18 0.39371(16) 0.2390(3) 0.5645(2) 0.0335(9) Uani d 1
C C19 0.34442(15) 0.2522(3) 0.4989(2) 0.0304(8) Uani d 1
H H19 0.319462 0.211225 0.494219 0.036 Uiso calc 1
C C20 0.33091(12) 0.3250(3) 0.43947(18) 0.0212(7) Uani d 1
C C21 0.45973(13) 0.4446(3) 0.52318(19) 0.0316(8) Uani d 1
H H21A 0.491880 0.414900 0.567151 0.047 Uiso calc 1
H H21B 0.457045 0.533797 0.527643 0.047 Uiso calc 1
H H21C 0.456104 0.429297 0.480524 0.047 Uiso calc 1
C C22 0.40732(18) 0.1573(4) 0.6276(2) 0.0503(12) Uani d 1
H H22A 0.440341 0.178879 0.672911 0.075 Uiso calc 1
H H22B 0.406526 0.069698 0.616245 0.075 Uiso calc 1
H H22C 0.383708 0.171613 0.633607 0.075 Uiso calc 1
C C23 0.27768(13) 0.3329(3) 0.3681(2) 0.0299(8) Uani d 1
H H23A 0.256838 0.285893 0.372514 0.045 Uiso calc 1
H H23B 0.274738 0.298087 0.328510 0.045 Uiso calc 1
H H23C 0.267244 0.419876 0.357329 0.045 Uiso calc 1
C C24 0.31131(13) 0.5223(3) 0.20761(17) 0.0220(7) Uani d 1
C C25 0.26105(13) 0.4902(3) 0.15098(19) 0.0271(8) Uani d 1
C C26 0.24212(15) 0.4841(4) 0.0789(2) 0.0412(10) Uani d 1
H H26 0.209202 0.458177 0.040854 0.049 Uiso calc 1
C C27 0.27115(18) 0.5156(4) 0.0622(2) 0.0500(12) Uani d 1
C C28 0.31984(17) 0.5575(4) 0.1182(2) 0.0446(11) Uani d 1
H H28 0.338852 0.582460 0.106630 0.054 Uiso calc 1
C C29 0.34055(14) 0.5626(3) 0.19176(19) 0.0294(8) Uani d 1
C C30 0.22693(13) 0.4698(3) 0.1655(2) 0.0342(9) Uani d 1
H H30A 0.245338 0.432243 0.213694 0.051 Uiso calc 1
H H30B 0.200096 0.414548 0.128166 0.051 Uiso calc 1
H H30C 0.213420 0.549657 0.163869 0.051 Uiso calc 1
C C31 0.2495(2) 0.5069(6) -0.0179(3) 0.087(2) Uani d 1
H H31A 0.275683 0.486405 -0.017664 0.131 Uiso calc 1
H H31B 0.234799 0.586665 -0.042432 0.131 Uiso calc 1
H H31C 0.224272 0.442093 -0.043926 0.131 Uiso calc 1
C C32 0.39242(14) 0.6178(3) 0.2506(2) 0.0337(9) Uani d 1
H H32A 0.405493 0.592815 0.299048 0.051 Uiso calc 1
H H32B 0.390623 0.708490 0.247040 0.051 Uiso calc 1
H H32C 0.414020 0.587167 0.243167 0.051 Uiso calc 1

loop_
_atom_site_aniso_label
_atom_site_aniso_U_11
_atom_site_aniso_U_22
_atom_site_aniso_U_33
_atom_site_aniso_U_12
_atom_site_aniso_U_13
_atom_site_aniso_U_23
Ru1 0.01431(13) 0.01479(14) 0.01431(13) -0.00060(10) 0.00891(10) 0.00059(10)
Cl1 0.0164(4) 0.0262(4) 0.0285(4) -0.0033(3) 0.0106(4) -0.0033(4)
Cl2 0.0179(4) 0.0208(4) 0.0299(4) -0.0027(3) 0.0139(4) 0.0001(3)
N1 0.0227(14) 0.0206(14) 0.0195(14) 0.0009(11) 0.0141(12) 0.0008(11)
N2 0.0215(14) 0.0123(13) 0.0168(13) 0.0009(10) 0.0121(12) 0.0008(10)
N3 0.0217(14) 0.0170(14) 0.0181(14) 0.0037(11) 0.0122(12) 0.0029(11)
C1 0.0222(17) 0.0245(18) 0.0259(18) 0.0056(14) 0.0139(16) -0.0023(14)
C2 0.035(2) 0.035(2) 0.042(2) 0.0024(17) 0.028(2) -0.0011(17)
C3 0.0200(17) 0.0206(18) 0.0221(17) -0.0009(13) 0.0110(15) 0.0007(14)
C4 0.0249(18) 0.0256(19) 0.030(2) 0.0017(15) 0.0149(16) 0.0021(16)
C5 0.031(2) 0.023(2) 0.035(2) 0.0027(16) 0.0157(18) 0.0066(17)
C6 0.0279(19) 0.028(2) 0.0216(18) -0.0021(15) 0.0115(16) 0.0076(15)
C7 0.0250(18) 0.0217(18) 0.0238(18) -0.0033(14) 0.0149(16) -0.0001(14)
C8 0.0179(15) 0.0174(16) 0.0160(15) -0.0042(12) 0.0083(14) -0.0005(12)
C9 0.0217(16) 0.0181(17) 0.0194(16) -0.0013(13) 0.0143(14) -0.0031(13)
C10 0.032(2) 0.0216(18) 0.030(2) -0.0042(15) 0.0187(17) -0.0067(15)
C11 0.044(2) 0.031(2) 0.030(2) 0.0041(17) 0.0288(19) 0.0025(16)
C12 0.0116(14) 0.0185(16) 0.0162(15) -0.0025(12) 0.0085(13) 0.0007(12)
C13 0.0257(17) 0.0174(17) 0.0241(17) 0.0042(14) 0.0161(15) 0.0014(13)
C14 0.035(2) 0.0172(18) 0.0313(19) 0.0064(15) 0.0233(17) 0.0026(14)
C15 0.0233(16) 0.0145(16) 0.0142(15) 0.0014(13) 0.0117(14) -0.0017(12)
C16 0.0268(18) 0.0194(17) 0.0214(17) 0.0012(14) 0.0149(15) -0.0016(14)
C17 0.033(2) 0.0285(19) 0.0187(17) 0.0068(16) 0.0134(16) 0.0001(15)
C18 0.053(2) 0.027(2) 0.034(2) 0.0070(18) 0.034(2) 0.0039(16)
C19 0.044(2) 0.0282(19) 0.035(2) -0.0015(17) 0.0331(19) 0.0006(16)
C20 0.0277(17) 0.0165(17) 0.0260(18) -0.0011(14) 0.0206(16) -0.0031(14)
C21 0.0197(17) 0.032(2) 0.0253(19) -0.0008(15) 0.0076(15) 0.0024(16)
C22 0.073(3) 0.049(3) 0.044(3) 0.015(2) 0.045(3) 0.018(2)
C23 0.0277(19) 0.030(2) 0.034(2) -0.0045(15) 0.0220(17) -0.0061(16)
C24 0.0284(18) 0.0182(17) 0.0186(16) 0.0048(14) 0.0153(15) 0.0042(13)
C25 0.0275(19) 0.0203(18) 0.0241(18) 0.0041(14) 0.0133(16) 0.0047(14)
C26 0.038(2) 0.044(2) 0.0205(19) 0.0013(19) 0.0107(18) 0.0057(17)
C27 0.064(3) 0.057(3) 0.024(2) -0.001(2) 0.027(2) 0.002(2)
C28 0.057(3) 0.053(3) 0.035(2) -0.001(2) 0.035(2) 0.008(2)
C29 0.034(2) 0.0265(19) 0.0279(19) 0.0015(16) 0.0206(17) 0.0053(15)
C30 0.0260(19) 0.029(2) 0.038(2) 0.0041(16) 0.0172(18) 0.0030(17)
C31 0.099(5) 0.120(5) 0.037(3) -0.024(4) 0.043(3) -0.010(3)
C32 0.036(2) 0.029(2) 0.039(2) 0.0002(16) 0.0264(19) 0.0064(17)

loop_
_atom_type_symbol
_atom_type_description
_atom_type_scat_dispersion_real
_atom_type_scat_dispersion_imag
_atom_type_scat_source
C C 0.0033 0.0016 'International Tables Vol C Tables 4.2.6.8 and 6.1.1.4'
H H 0.0000 0.0000 'International Tables Vol C Tables 4.2.6.8 and 6.1.1.4'
N N 0.0061 0.0033 'International Tables Vol C Tables 4.2.6.8 and 6.1.1.4'
Cl Cl 0.1484 0.1585 'International Tables Vol C Tables 4.2.6.8 and 6.1.1.4'
Ru Ru -1.2594 0.8363 'International Tables Vol C Tables 4.2.6.8 and 6.1.1.4'

loop_
_geom_angle_atom_site_label_1
_geom_angle_atom_site_label_2
_geom_angle_atom_site_label_3
_geom_angle
_geom_angle_publ_flag
C9 Ru1 C12 99.91(12) y
C9 Ru1 N1 87.49(12) y
C12 Ru1 N1 171.53(10) y
C9 Ru1 Cl1 100.30(10) y
C12 Ru1 Cl1 94.51(8) y
N1 Ru1 Cl1 88.15(7) y
C9 Ru1 Cl2 101.93(10) y
C12 Ru1 Cl2 85.25(8) y
N1 Ru1 Cl2 89.21(7) y
Cl1 Ru1 Cl2 157.47(3) y
C11 N1 C10 107.8(3) ?
C11 N1 C1 111.7(3) ?
C10 N1 C1 110.4(3) ?
C11 N1 Ru1 101.59(19) ?
C10 N1 Ru1 116.52(19) ?
C1 N1 Ru1 108.62(19) ?
C12 N2 C15 127.8(3) ?
C12 N2 C13 114.2(2) ?
C15 N2 C13 117.7(2) ?
C12 N3 C24 125.5(3) ?
C12 N3 C14 114.8(2) ?
C24 N3 C14 119.1(2) ?
N1 C1 C3 108.6(3) ?
N1 C1 C2 114.8(3) ?
C3 C1 C2 114.1(3) ?
N1 C1 H1 106.2 ?
C3 C1 H1 106.2 ?
C2 C1 H1 106.2 ?
C1 C2 H2A 109.5 ?
C1 C2 H2B 109.5 ?
H2A C2 H2B 109.5 ?
C1 C2 H2C 109.5 ?
H2A C2 H2C 109.5 ?
H2B C2 H2C 109.5 ?
C4 C3 C8 118.0(3) ?
C4 C3 C1 121.0(3) ?
C8 C3 C1 120.9(3) ?
C5 C4 C3 121.9(3) ?
C5 C4 H4 119.0 ?
C3 C4 H4 119.0 ?
C6 C5 C4 120.3(3) ?
C6 C5 H5 119.9 ?
C4 C5 H5 119.9 ?
C5 C6 C7 119.4(3) ?
C5 C6 H6 120.3 ?
C7 C6 H6 120.3 ?
C6 C7 C8 121.7(3) ?
C6 C7 H7 119.1 ?
C8 C7 H7 119.1 ?
C7 C8 C3 118.7(3) ?
C7 C8 C9 116.0(3) ?
C3 C8 C9 125.3(3) ?
C8 C9 Ru1 130.6(2) ?
C8 C9 H9 114.7 ?
Ru1 C9 H9 114.7 ?
N1 C10 H10A 109.5 ?
N1 C10 H10B 109.5 ?
H10A C10 H10B 109.5 ?
N1 C10 H10C 109.5 ?
H10A C10 H10C 109.5 ?
H10B C10 H10C 109.5 ?
N1 C11 H11A 109.5 ?
N1 C11 H11B 109.5 ?
H11A C11 H11B 109.5 ?
N1 C11 H11C 109.5 ?
H11A C11 H11C 109.5 ?
H11B C11 H11C 109.5 ?
N2 C12 N3 106.2(3) ?
N2 C12 Ru1 132.6(2) ?
N3 C12 Ru1 120.5(2) ?
N2 C13 C14 102.6(2) ?
N2 C13 H13A 111.2 ?
C14 C13 H13A 111.2 ?
N2 C13 H13B 111.2 ?
C14 C13 H13B 111.2 ?
H13A C13 H13B 109.2 ?
N3 C14 C13 102.2(2) ?
N3 C14 H14A 111.3 ?
C13 C14 H14A 111.3 ?
N3 C14 H14B 111.3 ?
C13 C14 H14B 111.3 ?
H14A C14 H14B 109.2 ?
C20 C15 C16 122.7(3) ?
C20 C15 N2 118.4(3) ?
C16 C15 N2 118.9(3) ?
C17 C16 C15 117.2(3) ?
C17 C16 C21 121.3(3) ?
C15 C16 C21 121.5(3) ?
C18 C17 C16 122.3(3) ?
C18 C17 H17 118.9 ?
C16 C17 H17 118.9 ?
C19 C18 C17 118.4(3) ?
C19 C18 C22 121.0(4) ?
C17 C18 C22 120.7(4) ?
C18 C19 C20 122.2(3) ?
C18 C19 H19 118.9 ?
C20 C19 H19 118.9 ?
C15 C20 C19 117.2(3) ?
C15 C20 C23 121.7(3) ?
C19 C20 C23 121.1(3) ?
C16 C21 H21A 109.5 ?
C16 C21 H21B 109.5 ?
H21A C21 H21B 109.5 ?
C16 C21 H21C 109.5 ?
H21A C21 H21C 109.5 ?
H21B C21 H21C 109.5 ?
C18 C22 H22A 109.5 ?
C18 C22 H22B 109.5 ?
H22A C22 H22B 109.5 ?
C18 C22 H22C 109.5 ?
H22A C22 H22C 109.5 ?
H22B C22 H22C 109.5 ?
C20 C23 H23A 109.5 ?
C20 C23 H23B 109.5 ?
H23A C23 H23B 109.5 ?
C20 C23 H23C 109.5 ?
H23A C23 H23C 109.5 ?
H23B C23 H23C 109.5 ?
C25 C24 C29 121.3(3) ?
C25 C24 N3 118.7(3) ?
C29 C24 N3 119.8(3) ?
C26 C25 C24 118.2(3) ?
C26 C25 C30 119.6(3) ?
C24 C25 C30 122.0(3) ?
C27 C26 C25 121.3(4) ?
C27 C26 H26 119.3 ?
C25 C26 H26 119.3 ?
C26 C27 C28 119.7(4) ?
C26 C27 C31 120.3(4) ?
C28 C27 C31 120.0(4) ?
C27 C28 C29 120.6(4) ?
C27 C28 H28 119.7 ?
C29 C28 H28 119.7 ?
C28 C29 C24 118.3(3) ?
C28 C29 C32 119.2(3) ?
C24 C29 C32 122.4(3) ?
C25 C30 H30A 109.5 ?
C25 C30 H30B 109.5 ?
H30A C30 H30B 109.5 ?
C25 C30 H30C 109.5 ?
H30A C30 H30C 109.5 ?
H30B C30 H30C 109.5 ?
C27 C31 H31A 109.5 ?
C27 C31 H31B 109.5 ?
H31A C31 H31B 109.5 ?
C27 C31 H31C 109.5 ?
H31A C31 H31C 109.5 ?
H31B C31 H31C 109.5 ?
C29 C32 H32A 109.5 ?
C29 C32 H32B 109.5 ?
H32A C32 H32B 109.5 ?
C29 C32 H32C 109.5 ?
H32A C32 H32C 109.5 ?
H32B C32 H32C 109.5 ?

loop_
_geom_bond_atom_site_label_1
_geom_bond_atom_site_label_2
_geom_bond_distance
_geom_bond_publ_flag
Ru1 C9 1.822(3) y
Ru1 C12 2.036(3) y
Ru1 N1 2.265(3) y
Ru1 Cl1 2.3397(8) y
Ru1 Cl2 2.3476(8) y
N1 C11 1.483(4) ?
N1 C10 1.497(4) ?
N1 C1 1.503(4) ?
N2 C12 1.349(4) ?
N2 C15 1.431(4) ?
N2 C13 1.480(4) ?
N3 C12 1.354(4) ?
N3 C24 1.442(4) ?
N3 C14 1.471(4) ?
C1 C3 1.524(4) ?
C1 C2 1.528(4) ?
C1 H1 0.9800 ?
C2 H2A 0.9600 ?
C2 H2B 0.9600 ?
C2 H2C 0.9600 ?
C3 C4 1.394(5) ?
C3 C8 1.411(4) ?
C4 C5 1.385(5) ?
C4 H4 0.9300 ?
C5 C6 1.357(5) ?
C5 H5 0.9300 ?
C6 C7 1.386(5) ?
C6 H6 0.9300 ?
C7 C8 1.401(4) ?
C7 H7 0.9300 ?
C8 C9 1.456(4) ?
C9 H9 0.9300 ?
C10 H10A 0.9600 ?
C10 H10B 0.9600 ?
C10 H10C 0.9600 ?
C11 H11A 0.9600 ?
C11 H11B 0.9600 ?
C11 H11C 0.9600 ?
C13 C14 1.528(4) ?
C13 H13A 0.9700 ?
C13 H13B 0.9700 ?
C14 H14A 0.9700 ?
C14 H14B 0.9700 ?
C15 C20 1.394(4) ?
C15 C16 1.396(4) ?
C16 C17 1.392(5) ?
C16 C21 1.492(5) ?
C17 C18 1.386(5) ?
C17 H17 0.9300 ?
C18 C19 1.384(5) ?
C18 C22 1.519(5) ?
C19 C20 1.397(5) ?
C19 H19 0.9300 ?
C20 C23 1.494(5) ?
C21 H21A 0.9600 ?
C21 H21B 0.9600 ?
C21 H21C 0.9600 ?
C22 H22A 0.9600 ?
C22 H22B 0.9600 ?
C22 H22C 0.9600 ?
C23 H23A 0.9600 ?
C23 H23B 0.9600 ?
C23 H23C 0.9600 ?
C24 C25 1.394(5) ?
C24 C29 1.399(5) ?
C25 C26 1.383(5) ?
C25 C30 1.493(5) ?
C26 C27 1.383(6) ?
C26 H26 0.9300 ?
C27 C28 1.387(6) ?
C27 C31 1.529(6) ?
C28 C29 1.393(5) ?
C28 H28 0.9300 ?
C29 C32 1.514(5) ?
C30 H30A 0.9600 ?
C30 H30B 0.9600 ?
C30 H30C 0.9600 ?
C31 H31A 0.9600 ?
C31 H31B 0.9600 ?
C31 H31C 0.9600 ?
C32 H32A 0.9600 ?
C32 H32B 0.9600 ?
C32 H32C 0.9600 ?

loop_
_geom_hbond_atom_site_label_D
_geom_hbond_atom_site_label_H
_geom_hbond_atom_site_label_A
_geom_hbond_site_symmetry_A
_geom_hbond_distance_DH
_geom_hbond_distance_HA
_geom_hbond_distance_DA
_geom_hbond_angle_DHA
_geom_hbond_publ_flag
C1 H1 Cl2 . 0.98 2.47 3.258(3) 137 no
C10 H10C Cl1 . 0.96 2.65 3.136(4) 112 no
C11 H11A Cl2 . 0.96 2.78 3.381(4) 121 no
C13 H13B Cl1 4 0.97 2.82 3.578(3) 135 yes
C14 H14A Cl1 4 0.97 2.82 3.576(4) 135 yes
C9 H9 Cg4 . 0.93 2.61 3.481(4) 157 yes

loop_
_geom_torsion_atom_site_label_1
_geom_torsion_atom_site_label_2
_geom_torsion_atom_site_label_3
_geom_torsion_atom_site_label_4
_geom_torsion
C11 N1 C1 C3 -177.6(3)
C10 N1 C1 C3 -57.7(3)
Ru1 N1 C1 C3 71.2(3)
C11 N1 C1 C2 -48.4(4)
C10 N1 C1 C2 71.4(3)
Ru1 N1 C1 C2 -159.7(2)
N1 C1 C3 C4 135.9(3)
C2 C1 C3 C4 6.3(5)
N1 C1 C3 C8 -47.5(4)
C2 C1 C3 C8 -177.0(3)
C8 C3 C4 C5 -1.4(5)
C1 C3 C4 C5 175.4(3)
C3 C4 C5 C6 0.0(6)
C4 C5 C6 C7 0.7(5)
C5 C6 C7 C8 -0.1(5)
C6 C7 C8 C3 -1.3(5)
C6 C7 C8 C9 -178.9(3)
C4 C3 C8 C7 2.0(5)
C1 C3 C8 C7 -174.8(3)
C4 C3 C8 C9 179.3(3)
C1 C3 C8 C9 2.5(5)
C7 C8 C9 Ru1 -173.7(2)
C3 C8 C9 Ru1 8.9(5)
C12 Ru1 C9 C8 -162.3(3)
N1 Ru1 C9 C8 13.6(3)
Cl1 Ru1 C9 C8 101.3(3)
Cl2 Ru1 C9 C8 -75.1(3)
C15 N2 C12 N3 173.5(3)
C13 N2 C12 N3 0.0(3)
C15 N2 C12 Ru1 -16.5(5)
C13 N2 C12 Ru1 170.1(2)
C24 N3 C12 N2 -170.4(3)
C14 N3 C12 N2 0.5(4)
C24 N3 C12 Ru1 18.1(4)
C14 N3 C12 Ru1 -171.0(2)
C12 N2 C13 C14 -0.4(3)
C15 N2 C13 C14 -174.6(3)
C12 N3 C14 C13 -0.8(4)
C24 N3 C14 C13 170.8(3)
N2 C13 C14 N3 0.7(3)
C12 N2 C15 C20 -82.6(4)
C13 N2 C15 C20 90.7(3)
C12 N2 C15 C16 99.2(4)
C13 N2 C15 C16 -87.6(3)
C20 C15 C16 C17 1.5(5)
N2 C15 C16 C17 179.6(3)
C20 C15 C16 C21 -177.7(3)
N2 C15 C16 C21 0.4(5)
C15 C16 C17 C18 0.1(5)
C21 C16 C17 C18 179.4(3)
C16 C17 C18 C19 -1.4(5)
C16 C17 C18 C22 178.6(3)
C17 C18 C19 C20 1.2(5)
C22 C18 C19 C20 -178.9(3)
C16 C15 C20 C19 -1.7(5)
N2 C15 C20 C19 -179.8(3)
C16 C15 C20 C23 -178.7(3)
N2 C15 C20 C23 3.2(4)
C18 C19 C20 C15 0.3(5)
C18 C19 C20 C23 177.3(3)
C12 N3 C24 C25 80.9(4)
C14 N3 C24 C25 -89.7(4)
C12 N3 C24 C29 -104.1(4)
C14 N3 C24 C29 85.4(4)
C29 C24 C25 C26 7.8(5)
N3 C24 C25 C26 -177.2(3)
C29 C24 C25 C30 -168.6(3)
N3 C24 C25 C30 6.3(5)
C24 C25 C26 C27 -3.6(6)
C30 C25 C26 C27 173.0(4)
C25 C26 C27 C28 -1.7(7)
C25 C26 C27 C31 179.4(4)
C26 C27 C28 C29 3.0(7)
C31 C27 C28 C29 -178.2(4)
C27 C28 C29 C24 1.1(6)
C27 C28 C29 C32 -175.5(4)
C25 C24 C29 C28 -6.6(5)
N3 C24 C29 C28 178.5(3)
C25 C24 C29 C32 169.9(3)
N3 C24 C29 C32 -5.0(5)

_cod_database_fobs_code 2242843
